data_7009443
loop_
_publ_author_name
'Scherhag, Gunter'
'Spicer, Mark D.'

_publ_section_title
;
 Preparation of a cyclic trimer with a Ni3P3 core: aggregation and
 conformation driven by steric demand&#x200A;&#x2020;
;
_journal_issue 8
_journal_name_full 'Journal of the Chemical Society, Dalton Transactions'
_journal_page_first 1237
_journal_paper_doi 10.1039/b001098g
_journal_year 2000
_chemical_formula_moiety 'C45 H42 N3 Ni3 O3 P3. C1 H1 Cl3'
_chemical_formula_sum 'C46 H43 Cl3 N3 Ni3 O3 P3'
_chemical_formula_weight 1061.22
_chemical_name_systematic
;
 ?
;
_space_group_IT_number 14
_symmetry_cell_setting monoclinic
_symmetry_space_group_name_Hall '-P 2ybc'
_symmetry_space_group_name_H-M 'P 1 21/c 1'
_atom_sites_solution_hydrogens geom
_atom_sites_solution_primary direct
_atom_sites_solution_secondary difmap
_audit_creation_method SHELXL
_cell_angle_alpha 90.000(3)
_cell_angle_beta 107.160(10)
_cell_angle_gamma 90.000(10)
_cell_formula_units_Z 4
_cell_length_a 12.698(3)
_cell_length_b 18.833(3)
_cell_length_c 19.677(3)
_cell_measurement_reflns_used 17
_cell_measurement_temperature 293(2)
_cell_measurement_theta_max 17.4
_cell_measurement_theta_min 12.5
_cell_volume 4496.1(15)
_computing_cell_refinement 'MSC/AFC Diffractometer Control'
_computing_data_collection 'MSC/AFC Diffractometer Control'
_computing_data_reduction teXsan
_computing_publication_material 'SHELXL-93 (Sheldrick, 1993)'
_computing_structure_refinement 'SHELXL-93 (Sheldrick, 1993)'
_computing_structure_solution 'SHELXs-86 (Sheldrick, 1986)'
_diffrn_ambient_temperature 150.2(5)
_diffrn_measurement_device AFC7S
_diffrn_measurement_method 'omega/2-theta scans'
_diffrn_radiation_monochromator graphite
_diffrn_radiation_source 'fine-focus sealed tube'
_diffrn_radiation_type MoK\a
_diffrn_radiation_wavelength 0.71070
_diffrn_reflns_av_R_equivalents 0.0434
_diffrn_reflns_av_sigmaI/netI 0.1251
_diffrn_reflns_limit_h_max 13
_diffrn_reflns_limit_h_min -2
_diffrn_reflns_limit_k_max 20
_diffrn_reflns_limit_k_min -14
_diffrn_reflns_limit_l_max 20
_diffrn_reflns_limit_l_min -21
_diffrn_reflns_number 8147
_diffrn_reflns_theta_max 22.50
_diffrn_reflns_theta_min 2.56
_diffrn_standards_decay_% -0.80
_diffrn_standards_interval_count 150
_diffrn_standards_number 3
_exptl_absorpt_coefficient_mu 1.573
_exptl_absorpt_correction_type none
_exptl_crystal_colour red
_exptl_crystal_density_diffrn 1.568
_exptl_crystal_description block
_exptl_crystal_F_000 2176
_exptl_crystal_size_max 0.20
_exptl_crystal_size_mid 0.20
_exptl_crystal_size_min 0.15
_refine_diff_density_max 0.470
_refine_diff_density_min -0.438
_refine_diff_density_rms 0.097
_refine_ls_extinction_method none
_refine_ls_goodness_of_fit_all 1.013
_refine_ls_goodness_of_fit_obs 1.123
_refine_ls_matrix_type full
_refine_ls_number_parameters 550
_refine_ls_number_reflns 5873
_refine_ls_number_restraints 0
_refine_ls_restrained_S_all 1.013
_refine_ls_restrained_S_obs 1.123
_refine_ls_R_factor_all 0.1243
_refine_ls_R_factor_obs 0.0427
_refine_ls_shift/esd_max 0.000
_refine_ls_shift/esd_mean 0.000
_refine_ls_structure_factor_coef Fsqd
_refine_ls_weighting_details 'w=1/[\s^2^(Fo^2^)+(0.0384P)^2^+0.0000P] where P=(Fo^2^+2Fc^2^)/3'
_refine_ls_weighting_scheme calc
_refine_ls_wR_factor_all 0.1085
_refine_ls_wR_factor_obs 0.0893
_reflns_number_observed 3474
_reflns_number_total 5873
_reflns_observed_criterion >2sigma(I)
_cod_data_source_file b001098g.txt
_cod_data_source_block '[ni{o-C6H4(O)(CH=N(CH2)2PPh2}]3'
_cod_depositor_comments
;
The following automatic conversions were performed:

'_refine_ls_weighting_scheme' value 'calc
w=1/[\s^2^(Fo^2^)+(0.0384P)^2^+0.0000P] where P=(Fo^2^+2Fc^2^)/3' was
changed to 'calc'. New tag '_refine_ls_weighting_details' was
created. The value of the new tag was set to
'w=1/[\s^2^(Fo^2^)+(0.0384P)^2^+0.0000P] where P=(Fo^2^+2Fc^2^)/3'.

Automatic conversion script
Id: cif_fix_values 3143 2015-03-26 13:38:13Z robertas 
;
_cod_original_sg_symbol_H-M 'P 21/c'
_cod_database_code 7009443

loop_
_symmetry_equiv_pos_as_xyz
'x, y, z'
'-x, y+1/2, -z+1/2'
'-x, -y, -z'
'x, -y-1/2, z-1/2'

loop_
_atom_site_aniso_label
_atom_site_aniso_U_11
_atom_site_aniso_U_22
_atom_site_aniso_U_33
_atom_site_aniso_U_23
_atom_site_aniso_U_13
_atom_site_aniso_U_12
Ni1 0.0166(4) 0.0231(4) 0.0192(4) 0.0005(4) 0.0051(4) 0.0003(4)
Ni2 0.0160(5) 0.0177(4) 0.0249(5) -0.0015(4) 0.0068(4) 0.0006(4)
Ni3 0.0174(5) 0.0245(5) 0.0206(5) -0.0028(4) 0.0075(4) 0.0020(4)
Cl1 0.138(3) 0.150(3) 0.080(2) 0.035(2) 0.053(2) 0.027(3)
Cl2 0.101(2) 0.071(2) 0.126(2) 0.038(2) 0.036(2) 0.034(2)
Cl3 0.087(2) 0.124(3) 0.137(3) 0.060(2) 0.053(2) 0.035(2)
P1 0.0199(10) 0.0204(9) 0.0196(9) -0.0009(8) 0.0072(8) 0.0024(8)
P2 0.0170(10) 0.0209(10) 0.0264(10) 0.0005(8) 0.0064(8) -0.0016(8)
P3 0.0165(9) 0.0203(9) 0.0231(9) -0.0023(8) 0.0067(8) 0.0024(8)
O1 0.022(3) 0.031(3) 0.026(3) 0.003(2) 0.007(2) -0.006(2)
O2 0.022(3) 0.023(3) 0.028(3) -0.007(2) 0.005(2) 0.002(2)
O3 0.021(3) 0.039(3) 0.025(2) -0.009(2) 0.008(2) 0.001(2)
N1 0.024(3) 0.024(3) 0.024(3) 0.003(3) 0.009(3) 0.002(3)
N2 0.016(3) 0.021(3) 0.025(3) 0.001(2) 0.006(3) -0.004(3)
N3 0.023(3) 0.028(3) 0.022(3) -0.002(3) 0.009(3) 0.001(3)
C1 0.011(4) 0.024(4) 0.030(4) -0.004(3) 0.010(3) -0.002(3)
C2 0.024(4) 0.033(4) 0.025(4) 0.000(3) 0.009(3) 0.002(4)
C3 0.016(4) 0.032(4) 0.054(5) -0.010(4) 0.013(4) -0.002(3)
C4 0.015(4) 0.058(6) 0.030(4) -0.011(4) -0.002(3) -0.001(4)
C5 0.025(4) 0.042(5) 0.031(4) -0.003(4) 0.002(4) 0.006(4)
C6 0.018(4) 0.024(4) 0.030(4) -0.002(3) 0.014(3) 0.006(3)
C7 0.020(4) 0.044(4) 0.017(3) -0.004(4) 0.002(3) 0.011(4)
C8 0.029(4) 0.026(4) 0.017(4) 0.001(3) 0.008(3) 0.003(3)
C9 0.019(4) 0.021(4) 0.026(4) 0.001(3) 0.008(3) 0.006(3)
C10 0.020(4) 0.030(4) 0.009(3) 0.004(3) -0.007(3) 0.002(3)
C11 0.025(4) 0.027(4) 0.021(4) -0.001(3) 0.010(3) -0.002(3)
C12 0.030(4) 0.039(5) 0.035(4) -0.007(4) 0.012(4) 0.007(4)
C13 0.039(5) 0.041(5) 0.029(4) 0.005(3) 0.021(4) -0.003(4)
C14 0.027(4) 0.034(4) 0.023(4) 0.016(3) 0.003(3) 0.001(4)
C15 0.026(4) 0.026(4) 0.020(4) 0.006(3) 0.004(3) 0.003(3)
C16 0.018(4) 0.026(4) 0.028(4) 0.007(4) 0.009(3) 0.007(4)
C17 0.019(4) 0.020(4) 0.045(5) -0.002(3) -0.003(4) -0.003(3)
C18 0.012(4) 0.041(5) 0.042(4) -0.002(4) 0.011(3) -0.003(3)
C19 0.022(4) 0.038(5) 0.033(4) 0.005(4) 0.014(4) 0.009(4)
C20 0.026(4) 0.024(4) 0.031(4) 0.001(3) 0.004(3) 0.005(4)
C21 0.022(4) 0.027(4) 0.022(4) 0.005(3) 0.003(3) 0.004(3)
C22 0.025(4) 0.019(4) 0.028(4) 0.006(3) 0.002(3) 0.002(3)
C23 0.025(4) 0.012(3) 0.045(4) -0.010(3) 0.005(4) 0.004(3)
C24 0.016(4) 0.023(4) 0.036(4) 0.002(3) 0.005(3) 0.000(3)
C25 0.018(4) 0.027(4) 0.021(4) 0.004(3) 0.003(3) -0.006(3)
C26 0.027(4) 0.043(5) 0.032(4) 0.006(4) 0.006(4) -0.002(4)
C27 0.047(6) 0.059(6) 0.032(5) 0.019(4) 0.007(4) 0.002(5)
C28 0.057(6) 0.046(5) 0.026(4) 0.009(4) 0.015(4) -0.016(5)
C29 0.044(5) 0.044(5) 0.039(5) 0.000(4) 0.025(4) -0.007(4)
C30 0.022(4) 0.021(4) 0.030(4) 0.009(3) 0.005(3) -0.008(3)
C31 0.021(4) 0.017(4) 0.027(4) -0.007(3) 0.010(3) -0.003(3)
C32 0.027(4) 0.022(4) 0.024(4) -0.008(3) 0.015(3) -0.001(3)
C33 0.028(4) 0.017(4) 0.048(5) 0.000(3) 0.009(4) -0.006(3)
C34 0.040(5) 0.028(4) 0.045(5) 0.003(4) 0.028(4) 0.003(4)
C35 0.042(5) 0.020(4) 0.020(4) 0.008(3) 0.017(4) 0.004(3)
C36 0.024(4) 0.018(4) 0.029(4) -0.001(3) 0.016(3) -0.007(3)
C37 0.037(5) 0.029(4) 0.011(3) -0.001(3) 0.004(3) -0.002(4)
C38 0.023(4) 0.037(4) 0.016(3) 0.000(3) 0.003(3) -0.006(3)
C39 0.019(4) 0.027(4) 0.029(4) 0.004(3) 0.003(3) -0.002(3)
C40 0.020(4) 0.026(4) 0.016(4) -0.003(3) 0.003(3) -0.001(3)
C41 0.033(4) 0.024(4) 0.030(4) 0.000(3) 0.012(4) 0.007(4)
C42 0.025(4) 0.036(5) 0.033(4) 0.005(4) 0.015(4) 0.002(4)
C43 0.040(5) 0.028(5) 0.040(5) 0.002(4) 0.006(4) -0.016(4)
C44 0.046(5) 0.022(4) 0.029(4) -0.008(3) 0.013(4) -0.008(4)
C45 0.034(4) 0.033(4) 0.023(4) -0.004(3) 0.013(4) 0.001(4)
C46 0.085(8) 0.082(7) 0.063(6) 0.043(5) 0.034(6) 0.026(7)

loop_
_atom_site_label
_atom_site_type_symbol
_atom_site_fract_x
_atom_site_fract_y
_atom_site_fract_z
_atom_site_U_iso_or_equiv
_atom_site_thermal_displace_type
_atom_site_occupancy
_atom_site_calc_flag
_atom_site_refinement_flags
_atom_site_disorder_group
Ni1 Ni 0.66137(6) 0.50014(5) 0.37691(4) 0.0197(2) Uani 1 d . .
Ni2 Ni 0.34536(6) 0.50117(4) 0.27728(4) 0.0194(2) Uani 1 d . .
Ni3 Ni 0.54923(7) 0.36221(4) 0.24066(4) 0.0204(2) Uani 1 d . .
Cl1 Cl 0.1442(3) 0.5733(2) 0.03191(14) 0.1182(12) Uani 1 d . .
Cl2 Cl 0.1855(3) 0.67018(14) 0.1489(2) 0.0988(10) Uani 1 d . .
Cl3 Cl -0.0274(3) 0.6039(2) 0.0966(2) 0.1118(11) Uani 1 d . .
P1 P 0.60349(14) 0.39243(9) 0.35283(8) 0.0197(4) Uani 1 d . .
P2 P 0.51348(14) 0.53877(9) 0.29541(9) 0.0214(4) Uani 1 d . .
P3 P 0.38448(14) 0.39968(9) 0.23571(8) 0.0198(4) Uani 1 d . .
O1 O 0.7240(4) 0.5914(2) 0.3837(2) 0.0263(11) Uani 1 d . .
O2 O 0.1957(4) 0.4792(2) 0.2386(2) 0.0248(11) Uani 1 d . .
O3 O 0.6943(4) 0.3312(2) 0.2497(2) 0.0282(11) Uani 1 d . .
N1 N 0.7757(4) 0.4643(3) 0.4567(3) 0.0233(13) Uani 1 d . .
N2 N 0.3153(4) 0.5845(3) 0.3245(3) 0.0210(13) Uani 1 d . .
N3 N 0.4967(4) 0.3425(3) 0.1416(3) 0.0238(13) Uani 1 d . .
C1 C 0.8086(5) 0.6169(3) 0.4334(3) 0.021(2) Uani 1 d . .
C2 C 0.8425(5) 0.6868(3) 0.4289(3) 0.027(2) Uani 1 d . .
H1 H 0.8102(5) 0.7128(3) 0.3879(3) 0.034 Uiso 1 calc R .
C3 C 0.9224(5) 0.7183(4) 0.4837(4) 0.033(2) Uani 1 d . .
H2 H 0.9395(5) 0.7659(4) 0.4800(4) 0.041 Uiso 1 calc R .
C4 C 0.9783(6) 0.6803(4) 0.5446(4) 0.036(2) Uani 1 d . .
H3 H 1.0317(6) 0.7017(4) 0.5818(4) 0.046 Uiso 1 calc R .
C5 C 0.9508(6) 0.6095(4) 0.5473(4) 0.034(2) Uani 1 d . .
H4 H 0.9881(6) 0.5830(4) 0.5870(4) 0.042 Uiso 1 calc R .
C6 C 0.8695(5) 0.5761(3) 0.4930(3) 0.022(2) Uani 1 d . .
C7 C 0.8512(5) 0.5022(4) 0.4999(3) 0.027(2) Uani 1 d . .
H5 H 0.8978(5) 0.4791(4) 0.5390(3) 0.034 Uiso 1 calc R .
C8 C 0.7709(6) 0.3880(3) 0.4735(3) 0.024(2) Uani 1 d . .
H6 H 0.7214(6) 0.3808(3) 0.5022(3) 0.030 Uiso 1 calc R .
H7 H 0.8435(6) 0.3713(3) 0.5003(3) 0.030 Uiso 1 calc R .
C9 C 0.7299(5) 0.3467(3) 0.4043(3) 0.022(2) Uani 1 d . .
H8 H 0.7142(5) 0.2978(3) 0.4135(3) 0.027 Uiso 1 calc R .
H9 H 0.7846(5) 0.3471(3) 0.3787(3) 0.027 Uiso 1 calc R .
C10 C 0.5097(5) 0.3660(3) 0.4033(3) 0.022(2) Uani 1 d . .
C11 C 0.4575(5) 0.4160(3) 0.4354(3) 0.024(2) Uani 1 d . .
H10 H 0.4720(5) 0.4642(3) 0.4331(3) 0.030 Uiso 1 calc R .
C12 C 0.3841(6) 0.3926(4) 0.4704(3) 0.034(2) Uani 1 d . .
H11 H 0.3487(6) 0.4256(4) 0.4913(3) 0.042 Uiso 1 calc R .
C13 C 0.3625(6) 0.3212(4) 0.4751(3) 0.034(2) Uani 1 d . .
H12 H 0.3132(6) 0.3064(4) 0.4990(3) 0.042 Uiso 1 calc R .
C14 C 0.4142(5) 0.2721(4) 0.4441(3) 0.029(2) Uani 1 d . .
H13 H 0.3994(5) 0.2240(4) 0.4469(3) 0.036 Uiso 1 calc R .
C15 C 0.4887(6) 0.2943(3) 0.4086(3) 0.025(2) Uani 1 d . .
H14 H 0.5243(6) 0.2609(3) 0.3884(3) 0.031 Uiso 1 calc R .
C16 C 0.1138(5) 0.5013(4) 0.2617(3) 0.0233(15) Uani 1 d . .
C17 C 0.0139(5) 0.4626(3) 0.2422(4) 0.031(2) Uani 1 d . .
H15 H 0.0079(5) 0.4222(3) 0.2141(4) 0.038 Uiso 1 calc R .
C18 C -0.0738(5) 0.4837(4) 0.2639(3) 0.031(2) Uani 1 d . .
H16 H -0.1379(5) 0.4566(4) 0.2513(3) 0.039 Uiso 1 calc R .
C19 C -0.0697(6) 0.5449(4) 0.3046(3) 0.030(2) Uani 1 d . .
H17 H -0.1301(6) 0.5592(4) 0.3188(3) 0.037 Uiso 1 calc R .
C20 C 0.0263(6) 0.5834(3) 0.3231(3) 0.028(2) Uani 1 d . .
H18 H 0.0293(6) 0.6253(3) 0.3486(3) 0.035 Uiso 1 calc R .
C21 C 0.1212(5) 0.5615(3) 0.3047(3) 0.024(2) Uani 1 d . .
C22 C 0.2198(5) 0.6015(3) 0.3296(3) 0.025(2) Uani 1 d . .
H19 H 0.2148(5) 0.6445(3) 0.3518(3) 0.032 Uiso 1 calc R .
C23 C 0.4088(5) 0.6311(3) 0.3583(3) 0.029(2) Uani 1 d . .
H20 H 0.4462(5) 0.6139(3) 0.4058(3) 0.036 Uiso 1 calc R .
H21 H 0.3822(5) 0.6787(3) 0.3625(3) 0.036 Uiso 1 calc R .
C24 C 0.4886(5) 0.6329(3) 0.3147(3) 0.026(2) Uani 1 d . .
H22 H 0.5570(5) 0.6556(3) 0.3411(3) 0.032 Uiso 1 calc R .
H23 H 0.4573(5) 0.6590(3) 0.2708(3) 0.032 Uiso 1 calc R .
C25 C 0.5403(5) 0.5421(3) 0.2087(3) 0.023(2) Uani 1 d . .
C26 C 0.4666(6) 0.5747(4) 0.1509(3) 0.035(2) Uani 1 d . .
H24 H 0.4033(6) 0.5958(4) 0.1564(3) 0.044 Uiso 1 calc R .
C27 C 0.4859(7) 0.5762(4) 0.0847(4) 0.047(2) Uani 1 d . .
H25 H 0.4346(7) 0.5969(4) 0.0459(4) 0.059 Uiso 1 calc R .
C28 C 0.5803(7) 0.5473(4) 0.0771(4) 0.042(2) Uani 1 d . .
H26 H 0.5948(7) 0.5497(4) 0.0335(4) 0.053 Uiso 1 calc R .
C29 C 0.6536(6) 0.5149(4) 0.1337(4) 0.040(2) Uani 1 d . .
H27 H 0.7171(6) 0.4945(4) 0.1280(4) 0.050 Uiso 1 calc R .
C30 C 0.6346(5) 0.5119(3) 0.1992(3) 0.025(2) Uani 1 d . .
H28 H 0.6853(5) 0.4896(3) 0.2371(3) 0.031 Uiso 1 calc R .
C31 C 0.7380(5) 0.3161(3) 0.1993(3) 0.021(2) Uani 1 d . .
C32 C 0.8491(6) 0.2998(3) 0.2157(3) 0.023(2) Uani 1 d . .
H29 H 0.8910(6) 0.2995(3) 0.2632(3) 0.029 Uiso 1 calc R .
C33 C 0.9003(6) 0.2840(3) 0.1647(4) 0.032(2) Uani 1 d . .
H30 H 0.9753(6) 0.2737(3) 0.1779(4) 0.040 Uiso 1 calc R .
C34 C 0.8395(6) 0.2835(3) 0.0941(4) 0.034(2) Uani 1 d . .
H31 H 0.8744(6) 0.2731(3) 0.0598(4) 0.043 Uiso 1 calc R .
C35 C 0.7283(6) 0.2979(3) 0.0730(3) 0.026(2) Uani 1 d . .
H32 H 0.6882(6) 0.2961(3) 0.0251(3) 0.032 Uiso 1 calc R .
C36 C 0.6752(5) 0.3157(3) 0.1252(3) 0.022(2) Uani 1 d . .
C37 C 0.5590(6) 0.3276(3) 0.1024(3) 0.026(2) Uani 1 d . .
H33 H 0.5244(6) 0.3242(3) 0.0538(3) 0.032 Uiso 1 calc R .
C38 C 0.3758(5) 0.3476(3) 0.1045(3) 0.026(2) Uani 1 d . .
H34 H 0.3412(5) 0.3022(3) 0.1072(3) 0.032 Uiso 1 calc R .
H35 H 0.3643(5) 0.3587(3) 0.0547(3) 0.032 Uiso 1 calc R .
C39 C 0.3235(5) 0.4042(3) 0.1379(3) 0.026(2) Uani 1 d . .
H36 H 0.2446(5) 0.3967(3) 0.1254(3) 0.032 Uiso 1 calc R .
H37 H 0.3368(5) 0.4506(3) 0.1207(3) 0.032 Uiso 1 calc R .
C40 C 0.3101(5) 0.3246(3) 0.2609(3) 0.021(2) Uani 1 d . .
C41 C 0.2310(6) 0.3333(3) 0.2960(3) 0.028(2) Uani 1 d . .
H38 H 0.2147(6) 0.3785(3) 0.3090(3) 0.036 Uiso 1 calc R .
C42 C 0.1756(6) 0.2745(4) 0.3121(3) 0.030(2) Uani 1 d . .
H39 H 0.1215(6) 0.2806(4) 0.3347(3) 0.038 Uiso 1 calc R .
C43 C 0.2017(6) 0.2072(4) 0.2942(4) 0.037(2) Uani 1 d . .
H40 H 0.1647(6) 0.1679(4) 0.3045(4) 0.047 Uiso 1 calc R .
C44 C 0.2815(6) 0.1981(4) 0.2614(3) 0.032(2) Uani 1 d . .
H41 H 0.2992(6) 0.1526(4) 0.2500(3) 0.040 Uiso 1 calc R .
C45 C 0.3364(6) 0.2559(3) 0.2451(3) 0.029(2) Uani 1 d . .
H42 H 0.3914(6) 0.2490(3) 0.2234(3) 0.036 Uiso 1 calc R .
C46 C 0.1138(8) 0.5939(5) 0.1115(5) 0.074(3) Uani 1 d . .
H47 H 0.1392(8) 0.5545(5) 0.1448(5) 0.093 Uiso 1 calc R .

loop_
_atom_type_symbol
_atom_type_description
_atom_type_scat_dispersion_real
_atom_type_scat_dispersion_imag
_atom_type_scat_source
C C 0.0033 0.0016 'International Tables Vol C Tables 4.2.6.8 and 6.1.1.4'
H H 0.0000 0.0000 'International Tables Vol C Tables 4.2.6.8 and 6.1.1.4'
N N 0.0061 0.0033 'International Tables Vol C Tables 4.2.6.8 and 6.1.1.4'
Ni Ni 0.3393 1.1124 'International Tables Vol C Tables 4.2.6.8 and 6.1.1.4'
P P 0.1023 0.0942 'International Tables Vol C Tables 4.2.6.8 and 6.1.1.4'
O O 0.0106 0.0060 'International Tables Vol C Tables 4.2.6.8 and 6.1.1.4'
Cl Cl 0.1484 0.1585 'International Tables Vol C Tables 4.2.6.8 and 6.1.1.4'

loop_
_geom_angle_atom_site_label_1
_geom_angle_atom_site_label_2
_geom_angle_atom_site_label_3
_geom_angle
_geom_angle_site_symmetry_1
_geom_angle_site_symmetry_3
_geom_angle_publ_flag
O1 Ni1 N1 93.5(2) . . ?
O1 Ni1 P1 169.02(14) . . ?
N1 Ni1 P1 88.6(2) . . ?
O1 Ni1 P2 90.11(14) . . ?
N1 Ni1 P2 171.3(2) . . ?
P1 Ni1 P2 89.35(7) . . ?
O2 Ni2 N2 93.1(2) . . ?
O2 Ni2 P2 165.22(14) . . ?
N2 Ni2 P2 88.9(2) . . ?
O2 Ni2 P3 88.28(13) . . ?
N2 Ni2 P3 173.1(2) . . ?
P2 Ni2 P3 91.46(7) . . ?
O3 Ni3 N3 94.2(2) . . ?
O3 Ni3 P3 177.20(14) . . ?
N3 Ni3 P3 88.6(2) . . ?
O3 Ni3 P1 88.73(13) . . ?
N3 Ni3 P1 175.8(2) . . ?
P3 Ni3 P1 88.47(7) . . ?
C10 P1 C9 100.1(3) . . ?
C10 P1 Ni1 111.7(2) . . ?
C9 P1 Ni1 97.7(2) . . ?
C10 P1 Ni3 114.6(2) . . ?
C9 P1 Ni3 113.5(2) . . ?
Ni1 P1 Ni3 116.83(8) . . ?
C25 P2 C24 104.3(3) . . ?
C25 P2 Ni2 107.5(2) . . ?
C24 P2 Ni2 97.2(2) . . ?
C25 P2 Ni1 109.6(2) . . ?
C24 P2 Ni1 109.0(2) . . ?
Ni2 P2 Ni1 126.61(8) . . ?
C40 P3 C39 102.9(3) . . ?
C40 P3 Ni3 107.5(2) . . ?
C39 P3 Ni3 99.3(2) . . ?
C40 P3 Ni2 112.1(2) . . ?
C39 P3 Ni2 106.1(2) . . ?
Ni3 P3 Ni2 125.79(8) . . ?
C1 O1 Ni1 128.6(4) . . ?
C16 O2 Ni2 126.7(4) . . ?
C31 O3 Ni3 128.2(4) . . ?
C7 N1 C8 117.5(5) . . ?
C7 N1 Ni1 125.4(5) . . ?
C8 N1 Ni1 116.9(4) . . ?
C22 N2 C23 118.1(5) . . ?
C22 N2 Ni2 124.7(5) . . ?
C23 N2 Ni2 117.3(4) . . ?
C37 N3 C38 116.4(5) . . ?
C37 N3 Ni3 124.4(5) . . ?
C38 N3 Ni3 119.2(4) . . ?
O1 C1 C2 119.9(6) . . ?
O1 C1 C6 122.9(6) . . ?
C2 C1 C6 117.3(6) . . ?
C3 C2 C1 121.8(6) . . ?
C2 C3 C4 121.4(7) . . ?
C5 C4 C3 117.2(6) . . ?
C4 C5 C6 122.9(7) . . ?
C5 C6 C1 119.1(6) . . ?
C5 C6 C7 118.2(6) . . ?
C1 C6 C7 122.8(6) . . ?
N1 C7 C6 126.0(6) . . ?
N1 C8 C9 108.8(5) . . ?
C8 C9 P1 105.5(4) . . ?
C15 C10 C11 119.5(6) . . ?
C15 C10 P1 118.5(5) . . ?
C11 C10 P1 122.0(5) . . ?
C12 C11 C10 119.1(6) . . ?
C13 C12 C11 121.3(7) . . ?
C14 C13 C12 119.7(6) . . ?
C13 C14 C15 120.1(6) . . ?
C10 C15 C14 120.2(6) . . ?
O2 C16 C21 122.9(6) . . ?
O2 C16 C17 118.6(6) . . ?
C21 C16 C17 118.5(6) . . ?
C18 C17 C16 120.9(6) . . ?
C17 C18 C19 121.6(6) . . ?
C20 C19 C18 117.9(6) . . ?
C19 C20 C21 122.4(6) . . ?
C16 C21 C20 118.5(6) . . ?
C16 C21 C22 122.3(6) . . ?
C20 C21 C22 119.2(6) . . ?
N2 C22 C21 126.6(6) . . ?
N2 C23 C24 110.2(5) . . ?
C23 C24 P2 106.1(4) . . ?
C26 C25 C30 118.1(6) . . ?
C26 C25 P2 120.8(5) . . ?
C30 C25 P2 121.1(5) . . ?
C25 C26 C27 120.9(7) . . ?
C28 C27 C26 119.7(7) . . ?
C27 C28 C29 119.8(7) . . ?
C28 C29 C30 121.0(7) . . ?
C29 C30 C25 120.4(6) . . ?
O3 C31 C32 120.3(6) . . ?
O3 C31 C36 122.6(6) . . ?
C32 C31 C36 117.1(6) . . ?
C33 C32 C31 123.0(6) . . ?
C34 C33 C32 119.4(7) . . ?
C33 C34 C35 121.5(7) . . ?
C34 C35 C36 119.4(6) . . ?
C35 C36 C37 118.4(6) . . ?
C35 C36 C31 119.5(6) . . ?
C37 C36 C31 121.9(6) . . ?
N3 C37 C36 127.4(6) . . ?
N3 C38 C39 110.7(5) . . ?
C38 C39 P3 108.6(4) . . ?
C41 C40 C45 118.5(6) . . ?
C41 C40 P3 123.2(5) . . ?
C45 C40 P3 118.4(5) . . ?
C40 C41 C42 120.4(6) . . ?
C43 C42 C41 119.7(7) . . ?
C44 C43 C42 120.2(7) . . ?
C43 C44 C45 120.5(7) . . ?
C44 C45 C40 120.6(6) . . ?
Cl3 C46 Cl2 111.4(6) . . ?
Cl3 C46 Cl1 111.1(5) . . ?
Cl2 C46 Cl1 109.5(5) . . ?

loop_
_geom_bond_atom_site_label_1
_geom_bond_atom_site_label_2
_geom_bond_distance
_geom_bond_site_symmetry_2
_geom_bond_publ_flag
Ni1 O1 1.882(4) . ?
Ni1 N1 1.919(5) . ?
Ni1 P1 2.162(2) . ?
Ni1 P2 2.202(2) . ?
Ni2 O2 1.873(4) . ?
Ni2 N2 1.919(5) . ?
Ni2 P2 2.176(2) . ?
Ni2 P3 2.193(2) . ?
Ni3 O3 1.891(4) . ?
Ni3 N3 1.901(5) . ?
Ni3 P3 2.182(2) . ?
Ni3 P1 2.185(2) . ?
Cl1 C46 1.762(9) . ?
Cl2 C46 1.744(10) . ?
Cl3 C46 1.740(10) . ?
P1 C10 1.830(6) . ?
P1 C9 1.840(6) . ?
P2 C25 1.836(6) . ?
P2 C24 1.860(6) . ?
P3 C40 1.847(6) . ?
P3 C39 1.852(6) . ?
O1 C1 1.312(7) . ?
O2 C16 1.320(7) . ?
O3 C31 1.302(7) . ?
N1 C7 1.292(8) . ?
N1 C8 1.481(7) . ?
N2 C22 1.287(8) . ?
N2 C23 1.469(7) . ?
N3 C37 1.289(8) . ?
N3 C38 1.495(8) . ?
C1 C2 1.396(8) . ?
C1 C6 1.424(8) . ?
C2 C3 1.378(9) . ?
C3 C4 1.398(9) . ?
C4 C5 1.383(9) . ?
C5 C6 1.398(9) . ?
C6 C7 1.423(9) . ?
C8 C9 1.519(8) . ?
C10 C15 1.386(8) . ?
C10 C11 1.405(8) . ?
C11 C12 1.385(9) . ?
C12 C13 1.381(9) . ?
C13 C14 1.376(9) . ?
C14 C15 1.397(9) . ?
C16 C21 1.402(9) . ?
C16 C17 1.414(9) . ?
C17 C18 1.365(9) . ?
C18 C19 1.396(9) . ?
C19 C20 1.372(9) . ?
C20 C21 1.417(9) . ?
C21 C22 1.418(9) . ?
C23 C24 1.509(8) . ?
C25 C26 1.385(9) . ?
C25 C30 1.387(9) . ?
C26 C27 1.397(9) . ?
C27 C28 1.365(11) . ?
C28 C29 1.367(10) . ?
C29 C30 1.379(8) . ?
C31 C32 1.385(9) . ?
C31 C36 1.441(9) . ?
C32 C33 1.380(9) . ?
C33 C34 1.375(9) . ?
C34 C35 1.377(10) . ?
C35 C36 1.424(8) . ?
C36 C37 1.428(9) . ?
C38 C39 1.506(8) . ?
C40 C41 1.387(9) . ?
C40 C45 1.394(8) . ?
C41 C42 1.397(9) . ?
C42 C43 1.382(9) . ?
C43 C44 1.363(10) . ?
C44 C45 1.381(9) . ?
